data_7226068
loop_
_publ_author_name
'Das, Debasis'
'Sanyal, Ria'
'Zhang, Xuepeng'
'Chakraborty, Prateeti'
'Mautner, Franz Andreas'
'Zhao, Cunyuan'

_publ_section_title
;
 Role of para-substitution in controlling phosphatase activity of
 dinuclear NiII complexes of Mannich-base ligands: experimental and DFT
 studies&#x2020;
;
_journal_name_full 'RSC Adv.'
_journal_paper_doi 10.1039/C6RA08705A
_journal_year 2016
_chemical_formula_moiety 'C28 H37 N7 Ni2 O10'
_chemical_formula_sum 'C28 H37 N7 Ni2 O10'
_chemical_formula_weight 749.03
_chemical_name_common '[Ni2(NO3)3)(L-t-butyl)]'
_chemical_name_systematic
; 
 ? 
;
_space_group_IT_number 9
_symmetry_cell_setting monoclinic
_symmetry_space_group_name_Hall 'C -2yc'
_symmetry_space_group_name_H-M 'C 1 c 1'
_atom_sites_solution_hydrogens geom
_atom_sites_solution_primary direct
_atom_sites_solution_secondary difmap
_audit_creation_method SHELXL
_audit_update_record
;
2016-03-11 deposited with the CCDC.
2016-07-21 downloaded from the CCDC.
;
_cell_angle_alpha 90.00
_cell_angle_beta 111.275(1)
_cell_angle_gamma 90.00
_cell_formula_units_Z 4
_cell_length_a 14.1480(5)
_cell_length_b 15.3628(5)
_cell_length_c 17.1155(6)
_cell_measurement_reflns_used 3000
_cell_measurement_temperature 296(2)
_cell_measurement_theta_max 33.00
_cell_measurement_theta_min 2.10
_cell_volume 3466.6(2)
_computing_cell_refinement 'Bruker SAINT'
_computing_data_collection 'Bruker APEX-2'
_computing_data_reduction 'Bruker SAINT'
_computing_structure_refinement 'SHELXL-97 (Sheldrick, 2008)'
_computing_structure_solution 'SHELXS-97 (Sheldrick, 2008)'
_diffrn_ambient_temperature 296(2)
_diffrn_measured_fraction_theta_full 0.993
_diffrn_measured_fraction_theta_max 0.993
_diffrn_measurement_device_type 'Bruker APEX-II CCD'
_diffrn_measurement_method \w-scans
_diffrn_radiation_monochromator graphite
_diffrn_radiation_source 'fine-focus sealed tube'
_diffrn_radiation_type MoK\a
_diffrn_radiation_wavelength 0.71073
_diffrn_reflns_av_R_equivalents 0.0259
_diffrn_reflns_av_unetI/netI 0.0410
_diffrn_reflns_limit_h_max 21
_diffrn_reflns_limit_h_min -21
_diffrn_reflns_limit_k_max 23
_diffrn_reflns_limit_k_min -23
_diffrn_reflns_limit_l_max 26
_diffrn_reflns_limit_l_min -18
_diffrn_reflns_number 30628
_diffrn_reflns_theta_full 33.00
_diffrn_reflns_theta_max 33.00
_diffrn_reflns_theta_min 2.04
_exptl_absorpt_coefficient_mu 1.148
_exptl_absorpt_correction_T_max 0.8841
_exptl_absorpt_correction_T_min 0.8200
_exptl_absorpt_correction_type multi-scan
_exptl_absorpt_process_details SADABS
_exptl_crystal_colour green
_exptl_crystal_density_diffrn 1.435
_exptl_crystal_density_method 'not measured'
_exptl_crystal_description prism
_exptl_crystal_F_000 1560
_exptl_crystal_size_max 0.18
_exptl_crystal_size_mid 0.15
_exptl_crystal_size_min 0.11
_refine_diff_density_max 1.397
_refine_diff_density_min -0.741
_refine_diff_density_rms 0.107
_refine_ls_abs_structure_details 'Flack H D (1983), Acta Cryst. A39, 876-881'
_refine_ls_abs_structure_Flack 0.025(9)
_refine_ls_extinction_method none
_refine_ls_goodness_of_fit_ref 1.046
_refine_ls_matrix_type full
_refine_ls_number_parameters 429
_refine_ls_number_reflns 10346
_refine_ls_number_restraints 2
_refine_ls_restrained_S_all 1.046
_refine_ls_R_factor_all 0.0481
_refine_ls_R_factor_gt 0.0398
_refine_ls_shift/su_max 0.000
_refine_ls_shift/su_mean 0.000
_refine_ls_structure_factor_coef Fsqd
_refine_ls_weighting_scheme calc
_refine_ls_wR_factor_gt 0.1068
_refine_ls_wR_factor_ref 0.1117
_reflns_number_gt 8972
_reflns_number_total 10346
_reflns_threshold_expression >2sigma(I)
_cod_data_source_file c6ra08705a2.cif
_cod_data_source_block complex3
_cod_depositor_comments
;
The following automatic conversions were performed:

'_symmetry_cell_setting' value 'Monoclinic' changed to 'monoclinic'
according to
/usr/data/users/saulius/crontab/automatic-downloads/rss-feeds/RSC/lib/dictionaries/cif_core.dic
dictionary named 'cif_core.dic' version 2.4.2 from 2011-04-26.

Automatic conversion script
Id: cif_fix_values 4268 2015-11-12 08:31:59Z antanas 
;
_cod_original_sg_symbol_H-M 'C c'
_cod_database_code 7226068
_reinfe_ls_weighting_details 'calc w=1/[\s^2^(Fo^2^)+(0.0715P)^2^+0.0000P] where P=(Fo^2^+2Fc^2^)/3'

loop_
_symmetry_equiv_pos_as_xyz
'x, y, z'
'x, -y, z+1/2'
'x+1/2, y+1/2, z'
'x+1/2, -y+1/2, z+1/2'

loop_
_atom_site_label
_atom_site_type_symbol
_atom_site_fract_x
_atom_site_fract_y
_atom_site_fract_z
_atom_site_U_iso_or_equiv
_atom_site_adp_type
_atom_site_occupancy
_atom_site_symmetry_multiplicity
_atom_site_calc_flag
_atom_site_refinement_flags
Ni1 Ni 0.10383(2) 1.091198(19) 0.918710(18) 0.03083(8) Uani 1 1 d .
Ni2 Ni 0.092386(18) 0.868980(18) 0.929819(17) 0.02784(7) Uani 1 1 d .
O1 O 0.16742(13) 0.98118(10) 0.97110(11) 0.0295(3) Uani 1 1 d .
O2 O -0.04704(15) 1.03573(14) 0.89412(15) 0.0432(5) Uani 1 1 d .
O3 O -0.02699(14) 0.91354(14) 0.96436(14) 0.0409(4) Uani 1 1 d .
O4 O -0.1679(2) 0.9828(2) 0.9258(3) 0.0868(12) Uani 1 1 d .
O5 O 0.01877(17) 1.17868(15) 0.82582(16) 0.0495(5) Uani 1 1 d .
O6 O 0.07126(18) 1.05993(16) 0.78821(15) 0.0498(5) Uani 1 1 d .
O7 O -0.0160(3) 1.1544(3) 0.6945(2) 0.0876(11) Uani 1 1 d .
O8 O -0.02010(15) 0.88519(14) 0.80103(13) 0.0398(4) Uani 1 1 d .
O9 O -0.00513(15) 0.76540(13) 0.86958(13) 0.0419(4) Uani 1 1 d .
O10 O -0.1217(2) 0.7776(2) 0.74577(15) 0.0652(7) Uani 1 1 d .
N1 N 0.24275(17) 1.15426(16) 0.93301(15) 0.0377(5) Uani 1 1 d .
N2 N 0.09038(19) 1.15342(16) 1.01999(16) 0.0403(5) Uani 1 1 d .
N3 N 0.15926(15) 0.80450(14) 1.04271(14) 0.0328(4) Uani 1 1 d .
N4 N 0.19359(15) 0.82927(14) 0.87592(14) 0.0339(4) Uani 1 1 d .
N5 N -0.08153(17) 0.97745(16) 0.92708(17) 0.0414(5) Uani 1 1 d .
N6 N 0.0229(2) 1.1315(2) 0.76615(19) 0.0505(7) Uani 1 1 d .
N7 N -0.05164(17) 0.80862(17) 0.80335(15) 0.0388(5) Uani 1 1 d .
C1 C 0.25384(17) 0.98460(15) 1.03954(15) 0.0291(4) Uani 1 1 d .
C2 C 0.26719(18) 0.93348(15) 1.11063(15) 0.0312(4) Uani 1 1 d .
C3 C 0.35612(19) 0.94220(17) 1.18142(16) 0.0356(5) Uani 1 1 d .
H3 H 0.3648 0.9069 1.2276 0.043 Uiso 1 1 calc R
C4 C 0.43178(19) 1.00139(18) 1.18542(17) 0.0365(5) Uani 1 1 d .
C5 C 0.41832(18) 1.04863(18) 1.11259(18) 0.0393(6) Uani 1 1 d .
H5 H 0.4691 1.0869 1.1122 0.047 Uiso 1 1 calc R
C6 C 0.33197(18) 1.04082(17) 1.04043(17) 0.0341(5) Uani 1 1 d .
C7 C 0.32487(19) 1.08746(18) 0.96129(19) 0.0377(5) Uani 1 1 d .
H7A H 0.3893 1.1156 0.9701 0.045 Uiso 1 1 calc R
H7B H 0.3134 1.0449 0.9170 0.045 Uiso 1 1 calc R
C8 C 0.2452(3) 1.1912(3) 0.8534(2) 0.0548(8) Uani 1 1 d .
H8A H 0.3123 1.2122 0.8623 0.082 Uiso 1 1 calc R
H8B H 0.1978 1.2384 0.8355 0.082 Uiso 1 1 calc R
H8C H 0.2273 1.1469 0.8110 0.082 Uiso 1 1 calc R
C9 C 0.2649(3) 1.2268(2) 0.9959(2) 0.0500(7) Uani 1 1 d .
H9A H 0.3164 1.2646 0.9892 0.060 Uiso 1 1 calc R
H9B H 0.2917 1.2026 1.0520 0.060 Uiso 1 1 calc R
C10 C 0.1706(3) 1.2801(2) 0.9859(3) 0.0568(8) Uani 1 1 d .
H10A H 0.1908 1.3381 1.0081 0.068 Uiso 1 1 calc R
H10B H 0.1301 1.2857 0.9267 0.068 Uiso 1 1 calc R
C11 C 0.1077(3) 1.2400(2) 1.0297(2) 0.0484(7) Uani 1 1 d .
C12 C 0.0704(3) 1.2869(3) 1.0815(3) 0.0672(11) Uani 1 1 d .
H12 H 0.0803 1.3468 1.0867 0.081 Uiso 1 1 calc R
C13 C 0.0189(3) 1.2452(3) 1.1253(3) 0.0714(12) Uani 1 1 d .
H13 H -0.0074 1.2769 1.1590 0.086 Uiso 1 1 calc R
C14 C 0.0068(3) 1.1574(3) 1.1188(2) 0.0622(10) Uani 1 1 d .
H14 H -0.0256 1.1280 1.1494 0.075 Uiso 1 1 calc R
C15 C 0.0440(2) 1.1125(2) 1.0654(2) 0.0463(6) Uani 1 1 d .
H15 H 0.0366 1.0523 1.0611 0.056 Uiso 1 1 calc R
C16 C 0.1875(2) 0.86966(17) 1.11257(16) 0.0340(5) Uani 1 1 d .
H16A H 0.2121 0.8388 1.1656 0.041 Uiso 1 1 calc R
H16B H 0.1272 0.9016 1.1097 0.041 Uiso 1 1 calc R
C17 C 0.0838(2) 0.7445(2) 1.0568(2) 0.0476(7) Uani 1 1 d .
H17A H 0.0608 0.7032 1.0117 0.071 Uiso 1 1 calc R
H17B H 0.0272 0.7776 1.0587 0.071 Uiso 1 1 calc R
H17C H 0.1151 0.7142 1.1089 0.071 Uiso 1 1 calc R
C18 C 0.2499(2) 0.75465(19) 1.04508(18) 0.0419(6) Uani 1 1 d .
H18A H 0.2693 0.7154 1.0927 0.050 Uiso 1 1 calc R
H18B H 0.3056 0.7949 1.0535 0.050 Uiso 1 1 calc R
C19 C 0.2337(2) 0.70167(18) 0.9654(2) 0.0445(7) Uani 1 1 d .
H19A H 0.2824 0.6544 0.9791 0.053 Uiso 1 1 calc R
H19B H 0.1664 0.6761 0.9468 0.053 Uiso 1 1 calc R
C20 C 0.24395(18) 0.75272(18) 0.89517(18) 0.0373(5) Uani 1 1 d .
C21 C 0.3028(2) 0.7247(2) 0.8501(3) 0.0530(8) Uani 1 1 d .
H21 H 0.3377 0.6722 0.8639 0.064 Uiso 1 1 calc R
C22 C 0.3098(3) 0.7738(3) 0.7856(3) 0.0599(9) Uani 1 1 d .
H22 H 0.3483 0.7543 0.7551 0.072 Uiso 1 1 calc R
C23 C 0.2588(2) 0.8534(2) 0.7661(2) 0.0500(7) Uani 1 1 d .
H23 H 0.2629 0.8886 0.7232 0.060 Uiso 1 1 calc R
C24 C 0.2017(2) 0.87774(19) 0.8134(2) 0.0405(6) Uani 1 1 d .
H24 H 0.1671 0.9305 0.8011 0.049 Uiso 1 1 calc R
C25 C 0.5274(2) 1.00958(19) 1.26516(19) 0.0421(6) Uani 1 1 d .
C26 C 0.5955(3) 0.9321(3) 1.2726(3) 0.0685(12) Uani 1 1 d .
H26A H 0.6162 0.9304 1.2250 0.103 Uiso 1 1 calc R
H26B H 0.5595 0.8797 1.2744 0.103 Uiso 1 1 calc R
H26C H 0.6543 0.9370 1.3230 0.103 Uiso 1 1 calc R
C27 C 0.5863(4) 1.0910(3) 1.2657(3) 0.0761(16) Uani 1 1 d .
H27A H 0.6432 1.0949 1.3176 0.114 Uiso 1 1 calc R
H27B H 0.5433 1.1408 1.2600 0.114 Uiso 1 1 calc R
H27C H 0.6101 1.0895 1.2198 0.114 Uiso 1 1 calc R
C28 C 0.4977(4) 1.0093(4) 1.3427(3) 0.0954(19) Uani 1 1 d .
H28A H 0.5578 1.0105 1.3924 0.143 Uiso 1 1 calc R
H28B H 0.4596 0.9576 1.3427 0.143 Uiso 1 1 calc R
H28C H 0.4571 1.0597 1.3417 0.143 Uiso 1 1 calc R

loop_
_atom_site_aniso_label
_atom_site_aniso_U_11
_atom_site_aniso_U_22
_atom_site_aniso_U_33
_atom_site_aniso_U_23
_atom_site_aniso_U_13
_atom_site_aniso_U_12
Ni1 0.03363(13) 0.03119(14) 0.02943(15) 0.00420(12) 0.01353(10) 0.00611(11)
Ni2 0.02663(11) 0.02921(13) 0.02457(14) 0.00050(11) 0.00558(9) 0.00011(10)
O1 0.0292(7) 0.0281(8) 0.0260(8) 0.0019(6) 0.0036(6) -0.0004(5)
O2 0.0374(9) 0.0415(10) 0.0463(12) 0.0050(9) 0.0101(8) 0.0049(8)
O3 0.0366(9) 0.0498(11) 0.0388(11) 0.0068(8) 0.0169(8) 0.0038(7)
O4 0.0386(12) 0.101(2) 0.128(3) 0.033(2) 0.0388(16) 0.0158(13)
O5 0.0488(10) 0.0477(12) 0.0560(14) 0.0168(10) 0.0237(10) 0.0175(9)
O6 0.0541(12) 0.0552(13) 0.0428(12) 0.0038(10) 0.0206(10) 0.0131(10)
O7 0.087(2) 0.126(3) 0.0419(15) 0.0378(17) 0.0141(14) 0.021(2)
O8 0.0408(9) 0.0456(10) 0.0321(10) 0.0017(8) 0.0123(8) -0.0028(8)
O9 0.0446(10) 0.0391(10) 0.0366(10) -0.0002(8) 0.0081(8) -0.0051(8)
O10 0.0599(13) 0.092(2) 0.0329(11) -0.0099(12) 0.0043(10) -0.0330(14)
N1 0.0402(10) 0.0389(11) 0.0373(12) 0.0099(9) 0.0180(9) 0.0008(9)
N2 0.0444(11) 0.0406(12) 0.0390(13) -0.0023(9) 0.0188(10) 0.0014(9)
N3 0.0354(9) 0.0302(9) 0.0282(10) 0.0030(7) 0.0061(7) -0.0064(7)
N4 0.0317(8) 0.0321(10) 0.0373(11) -0.0013(8) 0.0117(8) 0.0029(7)
N5 0.0311(9) 0.0484(14) 0.0435(14) 0.0002(10) 0.0122(9) 0.0045(8)
N6 0.0466(13) 0.0636(18) 0.0403(15) 0.0173(12) 0.0148(11) 0.0090(11)
N7 0.0377(10) 0.0525(14) 0.0254(10) -0.0060(9) 0.0104(8) -0.0092(9)
C1 0.0290(9) 0.0289(11) 0.0263(11) -0.0004(8) 0.0062(8) -0.0001(7)
C2 0.0338(10) 0.0314(11) 0.0265(11) 0.0007(8) 0.0085(8) -0.0030(8)
C3 0.0406(11) 0.0337(12) 0.0263(11) 0.0001(9) 0.0049(9) -0.0030(9)
C4 0.0330(10) 0.0330(11) 0.0338(13) -0.0025(9) 0.0005(9) -0.0021(9)
C5 0.0300(10) 0.0391(13) 0.0422(14) 0.0048(11) 0.0052(10) -0.0054(9)
C6 0.0307(10) 0.0360(11) 0.0330(12) 0.0035(9) 0.0085(9) -0.0012(9)
C7 0.0323(10) 0.0437(14) 0.0405(14) 0.0080(11) 0.0173(10) 0.0009(9)
C8 0.0534(15) 0.068(2) 0.0511(18) 0.0271(16) 0.0281(14) 0.0019(14)
C9 0.0539(16) 0.0383(15) 0.0579(19) -0.0019(13) 0.0206(14) -0.0109(12)
C10 0.073(2) 0.0348(15) 0.067(2) 0.0008(14) 0.0304(18) 0.0008(14)
C11 0.0548(15) 0.0414(15) 0.0473(17) -0.0069(12) 0.0165(13) 0.0065(12)
C12 0.067(2) 0.062(2) 0.075(3) -0.0315(19) 0.0289(19) -0.0027(17)
C13 0.063(2) 0.089(3) 0.069(2) -0.041(2) 0.0329(18) -0.008(2)
C14 0.0537(17) 0.098(3) 0.0422(18) -0.0210(18) 0.0257(14) -0.0132(18)
C15 0.0435(13) 0.0634(18) 0.0354(14) -0.0075(13) 0.0184(11) -0.0064(13)
C16 0.0385(11) 0.0369(13) 0.0238(11) 0.0029(9) 0.0080(9) -0.0067(9)
C17 0.0538(15) 0.0445(15) 0.0401(15) 0.0093(12) 0.0119(12) -0.0181(12)
C18 0.0422(12) 0.0360(13) 0.0364(14) 0.0061(10) 0.0008(11) 0.0045(10)
C19 0.0513(14) 0.0297(12) 0.0441(16) 0.0027(10) 0.0072(12) 0.0053(10)
C20 0.0324(10) 0.0341(12) 0.0400(14) -0.0049(10) 0.0068(9) 0.0029(9)
C21 0.0442(13) 0.0447(16) 0.070(2) -0.0019(15) 0.0205(14) 0.0159(12)
C22 0.0506(16) 0.067(2) 0.072(2) -0.0019(18) 0.0344(16) 0.0151(15)
C23 0.0426(13) 0.0580(18) 0.0577(19) 0.0037(14) 0.0282(13) 0.0059(12)
C24 0.0377(12) 0.0397(14) 0.0480(16) 0.0025(11) 0.0204(11) 0.0055(10)
C25 0.0385(12) 0.0400(14) 0.0350(14) -0.0054(10) -0.0020(10) -0.0016(10)
C26 0.0541(18) 0.054(2) 0.068(3) -0.0111(18) -0.0127(17) 0.0044(15)
C27 0.072(2) 0.049(2) 0.068(3) 0.0031(17) -0.021(2) -0.0179(17)
C28 0.061(2) 0.176(6) 0.034(2) -0.018(3) -0.0005(18) -0.012(3)

loop_
_atom_type_symbol
_atom_type_description
_atom_type_scat_dispersion_real
_atom_type_scat_dispersion_imag
_atom_type_scat_source
C C 0.0033 0.0016 'International Tables Vol C Tables 4.2.6.8 and 6.1.1.4'
H H 0.0000 0.0000 'International Tables Vol C Tables 4.2.6.8 and 6.1.1.4'
N N 0.0061 0.0033 'International Tables Vol C Tables 4.2.6.8 and 6.1.1.4'
O O 0.0106 0.0060 'International Tables Vol C Tables 4.2.6.8 and 6.1.1.4'
Ni Ni 0.3393 1.1124 'International Tables Vol C Tables 4.2.6.8 and 6.1.1.4'

loop_
_geom_angle_atom_site_label_1
_geom_angle_atom_site_label_2
_geom_angle_atom_site_label_3
_geom_angle
O1 Ni1 N2 100.51(9)
O1 Ni1 O5 159.48(9)
N2 Ni1 O5 97.97(10)
O1 Ni1 N1 95.06(8)
N2 Ni1 N1 93.20(10)
O5 Ni1 N1 92.73(9)
O1 Ni1 O6 99.81(8)
N2 Ni1 O6 157.92(9)
O5 Ni1 O6 60.72(9)
N1 Ni1 O6 93.54(10)
O1 Ni1 O2 90.34(7)
N2 Ni1 O2 87.76(9)
O5 Ni1 O2 81.52(9)
N1 Ni1 O2 174.25(8)
O6 Ni1 O2 83.55(9)
O1 Ni2 N4 92.70(8)
O1 Ni2 N3 94.47(7)
N4 Ni2 N3 96.89(9)
O1 Ni2 O3 89.86(8)
N4 Ni2 O3 170.51(8)
N3 Ni2 O3 92.02(9)
O1 Ni2 O9 169.63(7)
N4 Ni2 O9 89.73(9)
N3 Ni2 O9 95.25(8)
O3 Ni2 O9 86.18(9)
O1 Ni2 O8 110.48(7)
N4 Ni2 O8 87.29(8)
N3 Ni2 O8 154.52(8)
O3 Ni2 O8 83.25(8)
O9 Ni2 O8 59.54(8)
C1 O1 Ni1 118.72(13)
C1 O1 Ni2 122.20(13)
Ni1 O1 Ni2 118.62(8)
N5 O2 Ni1 134.84(17)
N5 O3 Ni2 121.07(18)
N6 O5 Ni1 93.58(16)
N6 O6 Ni1 90.28(19)
N7 O8 Ni2 89.91(15)
N7 O9 Ni2 94.40(15)
C8 N1 C7 106.6(2)
C8 N1 C9 107.7(3)
C7 N1 C9 110.0(2)
C8 N1 Ni1 113.38(19)
C7 N1 Ni1 107.60(16)
C9 N1 Ni1 111.41(19)
C15 N2 C11 119.6(3)
C15 N2 Ni1 119.1(2)
C11 N2 Ni1 119.7(2)
C18 N3 C17 109.8(2)
C18 N3 C16 110.2(2)
C17 N3 C16 106.5(2)
C18 N3 Ni2 111.77(18)
C17 N3 Ni2 109.54(16)
C16 N3 Ni2 108.93(15)
C24 N4 C20 119.1(2)
C24 N4 Ni2 117.89(17)
C20 N4 Ni2 122.6(2)
O4 N5 O2 119.9(3)
O4 N5 O3 119.0(3)
O2 N5 O3 121.1(2)
O7 N6 O5 121.0(3)
O7 N6 O6 123.6(4)
O5 N6 O6 115.4(3)
O10 N7 O8 122.3(3)
O10 N7 O9 121.7(3)
O8 N7 O9 116.1(2)
O1 C1 C6 119.7(2)
O1 C1 C2 121.6(2)
C6 C1 C2 118.6(2)
C3 C2 C1 119.5(2)
C3 C2 C16 119.2(2)
C1 C2 C16 121.2(2)
C4 C3 C2 122.7(2)
C4 C3 H3 118.7
C2 C3 H3 118.7
C3 C4 C5 116.4(2)
C3 C4 C25 120.8(3)
C5 C4 C25 122.8(2)
C6 C5 C4 122.7(2)
C6 C5 H5 118.7
C4 C5 H5 118.7
C5 C6 C1 119.9(2)
C5 C6 C7 120.6(2)
C1 C6 C7 119.4(2)
N1 C7 C6 114.2(2)
N1 C7 H7A 108.7
C6 C7 H7A 108.7
N1 C7 H7B 108.7
C6 C7 H7B 108.7
H7A C7 H7B 107.6
N1 C8 H8A 109.5
N1 C8 H8B 109.5
H8A C8 H8B 109.5
N1 C8 H8C 109.5
H8A C8 H8C 109.5
H8B C8 H8C 109.5
N1 C9 C10 111.8(3)
N1 C9 H9A 109.2
C10 C9 H9A 109.2
N1 C9 H9B 109.2
C10 C9 H9B 109.2
H9A C9 H9B 107.9
C11 C10 C9 112.4(3)
C11 C10 H10A 109.1
C9 C10 H10A 109.1
C11 C10 H10B 109.1
C9 C10 H10B 109.1
H10A C10 H10B 107.9
N2 C11 C12 119.7(4)
N2 C11 C10 117.3(3)
C12 C11 C10 122.9(3)
C13 C12 C11 120.4(4)
C13 C12 H12 119.8
C11 C12 H12 119.8
C14 C13 C12 119.5(4)
C14 C13 H13 120.3
C12 C13 H13 120.3
C13 C14 C15 118.7(4)
C13 C14 H14 120.7
C15 C14 H14 120.7
N2 C15 C14 121.9(4)
N2 C15 H15 119.0
C14 C15 H15 119.0
N3 C16 C2 113.8(2)
N3 C16 H16A 108.8
C2 C16 H16A 108.8
N3 C16 H16B 108.8
C2 C16 H16B 108.8
H16A C16 H16B 107.7
N3 C17 H17A 109.5
N3 C17 H17B 109.5
H17A C17 H17B 109.5
N3 C17 H17C 109.5
H17A C17 H17C 109.5
H17B C17 H17C 109.5
N3 C18 C19 113.7(2)
N3 C18 H18A 108.8
C19 C18 H18A 108.8
N3 C18 H18B 108.8
C19 C18 H18B 108.8
H18A C18 H18B 107.7
C20 C19 C18 114.4(2)
C20 C19 H19A 108.7
C18 C19 H19A 108.7
C20 C19 H19B 108.7
C18 C19 H19B 108.7
H19A C19 H19B 107.6
N4 C20 C21 120.1(3)
N4 C20 C19 117.3(3)
C21 C20 C19 122.6(3)
C22 C21 C20 120.6(3)
C22 C21 H21 119.7
C20 C21 H21 119.7
C21 C22 C23 119.5(3)
C21 C22 H22 120.3
C23 C22 H22 120.3
C24 C23 C22 117.2(3)
C24 C23 H23 121.4
C22 C23 H23 121.4
N4 C24 C23 123.5(3)
N4 C24 H24 118.2
C23 C24 H24 118.2
C27 C25 C26 108.7(4)
C27 C25 C28 108.9(4)
C26 C25 C28 107.1(4)
C27 C25 C4 112.4(3)
C26 C25 C4 109.9(2)
C28 C25 C4 109.8(3)
C25 C26 H26A 109.5
C25 C26 H26B 109.5
H26A C26 H26B 109.5
C25 C26 H26C 109.5
H26A C26 H26C 109.5
H26B C26 H26C 109.5
C25 C27 H27A 109.5
C25 C27 H27B 109.5
H27A C27 H27B 109.5
C25 C27 H27C 109.5
H27A C27 H27C 109.5
H27B C27 H27C 109.5
C25 C28 H28A 109.5
C25 C28 H28B 109.5
H28A C28 H28B 109.5
C25 C28 H28C 109.5
H28A C28 H28C 109.5
H28B C28 H28C 109.5

loop_
_geom_bond_atom_site_label_1
_geom_bond_atom_site_label_2
_geom_bond_distance
Ni1 O1 1.9709(16)
Ni1 N2 2.048(3)
Ni1 O5 2.096(2)
Ni1 N1 2.124(2)
Ni1 O6 2.164(2)
Ni1 O2 2.193(2)
Ni2 O1 2.0133(16)
Ni2 N4 2.057(2)
Ni2 N3 2.070(2)
Ni2 O3 2.097(2)
Ni2 O9 2.113(2)
Ni2 O8 2.215(2)
O1 C1 1.353(3)
O2 N5 1.248(3)
O3 N5 1.269(3)
O4 N5 1.217(4)
O5 N6 1.271(4)
O6 N6 1.277(4)
O7 N6 1.200(4)
O8 N7 1.264(3)
O9 N7 1.272(3)
O10 N7 1.213(3)
N1 C8 1.488(4)
N1 C7 1.493(3)
N1 C9 1.502(4)
N2 C15 1.341(4)
N2 C11 1.352(4)
N3 C18 1.482(4)
N3 C17 1.494(4)
N3 C16 1.498(3)
N4 C24 1.342(4)
N4 C20 1.352(3)
C1 C6 1.399(3)
C1 C2 1.402(3)
C2 C3 1.401(3)
C2 C16 1.503(3)
C3 C4 1.387(4)
C3 H3 0.9300
C4 C5 1.394(4)
C4 C25 1.539(3)
C5 C6 1.392(3)
C5 H5 0.9300
C6 C7 1.503(4)
C7 H7A 0.9700
C7 H7B 0.9700
C8 H8A 0.9600
C8 H8B 0.9600
C8 H8C 0.9600
C9 C10 1.521(5)
C9 H9A 0.9700
C9 H9B 0.9700
C10 C11 1.490(6)
C10 H10A 0.9700
C10 H10B 0.9700
C11 C12 1.385(5)
C12 C13 1.379(7)
C12 H12 0.9300
C13 C14 1.358(7)
C13 H13 0.9300
C14 C15 1.392(5)
C14 H14 0.9300
C15 H15 0.9300
C16 H16A 0.9700
C16 H16B 0.9700
C17 H17A 0.9600
C17 H17B 0.9600
C17 H17C 0.9600
C18 C19 1.532(5)
C18 H18A 0.9700
C18 H18B 0.9700
C19 C20 1.487(5)
C19 H19A 0.9700
C19 H19B 0.9700
C20 C21 1.393(5)
C21 C22 1.369(6)
C21 H21 0.9300
C22 C23 1.398(5)
C22 H22 0.9300
C23 C24 1.386(4)
C23 H23 0.9300
C24 H24 0.9300
C25 C27 1.502(5)
C25 C26 1.507(5)
C25 C28 1.531(7)
C26 H26A 0.9600
C26 H26B 0.9600
C26 H26C 0.9600
C27 H27A 0.9600
C27 H27B 0.9600
C27 H27C 0.9600
C28 H28A 0.9600
C28 H28B 0.9600
C28 H28C 0.9600

loop_
_geom_torsion_atom_site_label_1
_geom_torsion_atom_site_label_2
_geom_torsion_atom_site_label_3
_geom_torsion_atom_site_label_4
_geom_torsion
O1 C1 C2 C3 -177.1(2)
C6 C1 C2 C3 2.3(4)
O1 C1 C2 C16 2.6(4)
C6 C1 C2 C16 -178.0(2)
C1 C2 C3 C4 1.6(4)
C16 C2 C3 C4 -178.1(3)
C2 C3 C4 C5 -4.2(4)
C2 C3 C4 C25 179.0(3)
C3 C4 C5 C6 3.0(4)
C25 C4 C5 C6 179.7(3)
C4 C5 C6 C1 0.8(4)
C4 C5 C6 C7 -174.8(3)
O1 C1 C6 C5 175.9(2)
C2 C1 C6 C5 -3.5(4)
O1 C1 C6 C7 -8.4(4)
C2 C1 C6 C7 172.2(2)
C8 N1 C7 C6 -178.3(3)
C9 N1 C7 C6 65.1(3)
C5 C6 C7 N1 -116.4(3)
C1 C6 C7 N1 67.9(3)
C8 N1 C9 C10 82.8(3)
C7 N1 C9 C10 -161.4(3)
N1 C9 C10 C11 83.7(4)
C15 N2 C11 C12 -5.0(5)
C15 N2 C11 C10 172.5(3)
C9 C10 C11 N2 -45.2(4)
C9 C10 C11 C12 132.2(4)
N2 C11 C12 C13 2.2(6)
C10 C11 C12 C13 -175.2(4)
C11 C12 C13 C14 1.5(7)
C12 C13 C14 C15 -2.3(6)
C11 N2 C15 C14 4.3(5)
C13 C14 C15 N2 -0.6(6)
C18 N3 C16 C2 58.4(3)
C17 N3 C16 C2 177.4(2)
C3 C2 C16 N3 -124.6(3)
C1 C2 C16 N3 55.8(3)
C17 N3 C18 C19 76.2(3)
C16 N3 C18 C19 -166.9(2)
N3 C18 C19 C20 81.5(3)
C24 N4 C20 C21 -0.4(4)
C24 N4 C20 C19 179.4(2)
C18 C19 C20 N4 -48.3(3)
C18 C19 C20 C21 131.4(3)
N4 C20 C21 C22 -0.5(5)
C19 C20 C21 C22 179.8(3)
C20 C21 C22 C23 1.1(5)
C21 C22 C23 C24 -1.0(5)
C20 N4 C24 C23 0.6(4)
C22 C23 C24 N4 0.1(5)
C3 C4 C25 C27 -165.3(4)
C5 C4 C25 C27 18.2(5)
C3 C4 C25 C26 73.6(4)
C5 C4 C25 C26 -103.0(4)
C3 C4 C25 C28 -43.9(4)
C5 C4 C25 C28 139.5(4)
